data_1000347
loop_
_publ_author_name
'Lacorre, Ph'

_publ_section_title
;
Passage from T-type to T'-type arrangement by reducing R~4~Ni~3~O~10~
to R~4~Ni~3~O~8~ (R=La, Pr, Nd)
;
_journal_coden_ASTM JSSCBI
_journal_name_full 'Journal of Solid State Chemistry'
_journal_page_first 495
_journal_page_last 500
_journal_paper_doi 10.1016/0022-4596(92)90061-Y
_journal_volume 97
_journal_year 1992
_chemical_formula_structural 'Nd4 Ni3 O8'
_chemical_formula_sum 'Nd4 Ni3 O8'
_chemical_name_systematic 'Neodymium nickel oxide (4/3/8)'
_space_group_IT_number 139
_symmetry_cell_setting tetragonal
_symmetry_Int_Tables_number 139
_symmetry_space_group_name_Hall '-I 4 2'
_symmetry_space_group_name_H-M 'I 4/m m m'
_cell_angle_alpha 90
_cell_angle_beta 90
_cell_angle_gamma 90
_cell_formula_units_Z 2
_cell_length_a 3.9171(1)
_cell_length_b 3.9171(1)
_cell_length_c 25.307(1)
_cell_volume 388.3
_refine_ls_R_factor_all 0.027
_cod_database_code 1000347

loop_
_symmetry_equiv_pos_as_xyz
x,y,z
-x,-y,z
-x,y,z
x,-y,z
-y,x,z
y,-x,z
y,x,z
-y,-x,z
-x,-y,-z
x,y,-z
x,-y,-z
-x,y,-z
y,-x,-z
-y,x,-z
-y,-x,-z
y,x,-z
1/2+x,1/2+y,1/2+z
1/2-x,1/2-y,1/2+z
1/2-x,1/2+y,1/2+z
1/2+x,1/2-y,1/2+z
1/2-y,1/2+x,1/2+z
1/2+y,1/2-x,1/2+z
1/2+y,1/2+x,1/2+z
1/2-y,1/2-x,1/2+z
1/2-x,1/2-y,1/2-z
1/2+x,1/2+y,1/2-z
1/2+x,1/2-y,1/2-z
1/2-x,1/2+y,1/2-z
1/2+y,1/2-x,1/2-z
1/2-y,1/2+x,1/2-z
1/2-y,1/2-x,1/2-z
1/2+y,1/2+x,1/2-z

loop_
_atom_site_label
_atom_site_type_symbol
_atom_site_symmetry_multiplicity
_atom_site_Wyckoff_symbol
_atom_site_fract_x
_atom_site_fract_y
_atom_site_fract_z
_atom_site_occupancy
_atom_site_attached_hydrogens
_atom_site_calc_flag
Nd1 Nd3+ 4 e 0. 0. 0.4339(1) 1. 0 d
Nd2 Nd3+ 4 e 0. 0. 0.2984(1) 1. 0 d
Ni1 Ni1+ 2 a 0. 0. 0. 1. 0 d
Ni2 Ni1+ 4 e 0. 0. 0.1248(2) 1. 0 d
O1 O2- 4 c 0. 0.5 0. 1. 0 d
O2 O2- 8 g 0. 0.5 0.1250(4) 1. 0 d
O3 O2- 4 d 0. 0.5 0.25 1. 0 d

loop_
_atom_type_symbol
_atom_type_oxidation_number
Nd3+ 3.000
Ni1+ 1.333
O2- -2.000
